data_1571186
loop_
_publ_author_name
'Saeed, Hassan'
'Mahmood, Qaiser'
'Yuan, Rongyan'
'Wang, Yizhou'
'Zou, Song'
'Tahir, Kainat Fatima'
'Ma, Yanping'
'Liang, Tongling'
'Sun, Wen-Hua'

_publ_section_title
;
 High-performance polyethylene elastomers using a hybrid steric approach
 in \a-diimine nickel precatalysts
;
_journal_issue 14
_journal_name_full 'Polymer Chemistry'
_journal_page_first 1437
_journal_page_last 1452
_journal_paper_doi 10.1039/D4PY00061G
_journal_volume 15
_journal_year 2024
_chemical_formula_moiety 'C88 H76 Br2 N2 Ni'
_chemical_formula_sum 'C88 H76 Br2 N2 Ni'
_chemical_formula_weight 1380.03
_space_group_crystal_system monoclinic
_space_group_IT_number 14
_space_group_name_Hall '-P 2ybc'
_space_group_name_H-M_alt 'P 1 21/c 1'
_atom_sites_solution_hydrogens geom
_atom_sites_solution_primary dual
_audit_creation_date 2024-01-18
_audit_creation_method
;
Olex2 1.5
(compiled 2022.04.07 svn.rca3783a0 for OlexSys, GUI svn.r6498)
;
_audit_update_record
;
2024-01-18 deposited with the CCDC.	2024-03-07 downloaded from the CCDC.
;
_cell_angle_alpha 90
_cell_angle_beta 109.5382(11)
_cell_angle_gamma 90
_cell_formula_units_Z 4
_cell_length_a 21.2367(2)
_cell_length_b 17.34528(14)
_cell_length_c 20.7624(2)
_cell_measurement_reflns_used 31392
_cell_measurement_temperature 169.99(10)
_cell_measurement_theta_max 75.0680
_cell_measurement_theta_min 2.1950
_cell_volume 7207.59(12)
_computing_cell_refinement 'CrysAlisPro 1.171.41.121a (Rigaku OD, 2021)'
_computing_data_collection 'CrysAlisPro 1.171.41.121a (Rigaku OD, 2021)'
_computing_data_reduction 'CrysAlisPro 1.171.41.121a (Rigaku OD, 2021)'
_computing_molecular_graphics 'Olex2 1.5 (Dolomanov et al., 2009)'
_computing_publication_material 'Olex2 1.5 (Dolomanov et al., 2009)'
_computing_structure_refinement 'SHELXL 2018/3 (Sheldrick, 2015)'
_computing_structure_solution 'SHELXT 2018/2 (Sheldrick, 2018)'
_diffrn_ambient_environment N~2~
_diffrn_ambient_temperature 169.99(10)
_diffrn_detector 'Hybrid Pixel Array Detector'
_diffrn_detector_area_resol_mean 10.0000
_diffrn_detector_type HyPix
_diffrn_measured_fraction_theta_full 0.998
_diffrn_measured_fraction_theta_max 0.971
_diffrn_measurement_details
;
List of Runs (angles in degrees, time in seconds):

  # Type    Start    End  Width  t~exp~   \w     \q     \k     \f   Frames
#--------------------------------------------------------------------------
  1  \w     36.00 121.00   0.50    0.13    --   47.20  31.00 -25.00  170
  2  \w     90.00 141.00   0.50    0.53    --  103.25  61.00  60.00  102
  3  \w    144.00 172.00   0.50    0.53    --  103.25  61.00  60.00   56
  4  \w    134.00 176.00   0.50    0.53    --  103.25  61.00  30.00   84
  5  \w     91.00 177.00   0.50    0.53    --  103.25  31.00 -25.00  172
  6  \w     95.00 125.00   0.50    0.53    --  103.25  61.00  30.00   60
  7  \w    -20.00  19.00   0.50    0.13    --   47.20 -19.00  30.00   78
  8  \w     35.00  74.00   0.50    0.53    --  103.25 -61.00   0.00   78
  9  \w     48.00  75.00   0.50    0.53    --  103.25 -61.00  30.00   54
 10  \w     31.00  56.00   0.50    0.53    --  103.25 -61.00  60.00   50
 11  \w     33.00  73.00   0.50    0.53    --  103.25 -61.00 -30.00   80
 12  \w     31.00  73.00   0.50    0.53    --  103.25 -61.00-180.00   84
 13  \w     35.00  69.00   0.50    0.53    --  103.25 -61.00-150.00   68
 14  \w     31.00 108.00   0.50    0.53    --  103.25 -77.00 -90.00  154
 15  \w     -3.00  26.00   0.50    0.13    --   47.20 -31.00 174.00   58
 16  \w    -28.00   8.00   0.50    0.13    --  -47.20  31.00 -25.00   72
 17  \w    -62.00 -36.00   0.50    0.53    -- -104.50  61.00-120.00   52
 18  \w    -65.00 -40.00   0.50    0.53    -- -104.50  61.00-150.00   50
 19  \w    -99.00 -51.00   0.50    0.53    -- -104.50  77.00 -90.00   96
 20  \w    -63.00 -37.00   0.50    0.53    -- -104.50  61.00  30.00   52
 21  \w    -39.00  25.00   0.50    0.13    --  -47.20  38.00 120.00  128
 22  \w    -68.00 -42.00   0.50    0.53    -- -104.50  61.00 150.00   52
 23  \w    -90.00 -33.00   0.50    0.53    -- -104.50 125.00  60.00  114
 24  \w    -57.00 -32.00   0.50    0.53    -- -104.50 125.00  90.00   50
 25  \w   -111.00 -75.00   0.50    0.53    -- -104.50 125.00  90.00   72
 26  \w   -114.00 -35.00   0.50    0.13    --  -47.20 -31.00 174.00  158
 27  \w   -138.00-111.00   0.50    0.53    -- -104.50 -31.00 174.00   54
 28  \w   -115.00 -90.00   0.50    0.13    --  -47.20-125.00 -60.00   50
;
_diffrn_measurement_device 'four-circle diffractometer'
_diffrn_measurement_device_type 'XtaLAB Synergy R, HyPix'
_diffrn_measurement_method '\w scans'
_diffrn_orient_matrix_type 'CrysAlisPro convention (1999,Acta A55,543-557)'
_diffrn_orient_matrix_UB_11 0.0077926000
_diffrn_orient_matrix_UB_12 0.0092252000
_diffrn_orient_matrix_UB_13 0.0761074000
_diffrn_orient_matrix_UB_21 0.0706404000
_diffrn_orient_matrix_UB_22 0.0331493000
_diffrn_orient_matrix_UB_23 0.0142502000
_diffrn_orient_matrix_UB_31 -0.0296873000
_diffrn_orient_matrix_UB_32 0.0817738000
_diffrn_orient_matrix_UB_33 -0.0144457000
_diffrn_radiation_monochromator mirror
_diffrn_radiation_probe x-ray
_diffrn_radiation_type 'Cu K\a'
_diffrn_radiation_wavelength 1.54184
_diffrn_reflns_av_R_equivalents 0.0315
_diffrn_reflns_av_unetI/netI 0.0268
_diffrn_reflns_Laue_measured_fraction_full 0.998
_diffrn_reflns_Laue_measured_fraction_max 0.971
_diffrn_reflns_limit_h_max 26
_diffrn_reflns_limit_h_min -26
_diffrn_reflns_limit_k_max 21
_diffrn_reflns_limit_k_min -19
_diffrn_reflns_limit_l_max 25
_diffrn_reflns_limit_l_min -26
_diffrn_reflns_number 56887
_diffrn_reflns_point_group_measured_fraction_full 0.998
_diffrn_reflns_point_group_measured_fraction_max 0.971
_diffrn_reflns_theta_full 67.684
_diffrn_reflns_theta_max 75.554
_diffrn_reflns_theta_min 2.208
_diffrn_source 'Rotating-anode X-ray tube'
_diffrn_source_type 'PhotonJet R (Cu) X-ray Source'
_exptl_absorpt_coefficient_mu 2.035
_exptl_absorpt_correction_T_max 0.903
_exptl_absorpt_correction_T_min 0.728
_exptl_absorpt_correction_type multi-scan
_exptl_absorpt_process_details
;
CrysAlisPro 1.171.41.121a (Rigaku Oxford Diffraction, 2021)
Empirical absorption correction using spherical harmonics,
implemented in SCALE3 ABSPACK scaling algorithm.
;
_exptl_crystal_colour orange
_exptl_crystal_colour_primary orange
_exptl_crystal_density_diffrn 1.272
_exptl_crystal_description block
_exptl_crystal_F_000 2864
_exptl_crystal_size_max 0.2
_exptl_crystal_size_mid 0.15
_exptl_crystal_size_min 0.05
_refine_diff_density_max 0.544
_refine_diff_density_min -1.164
_refine_diff_density_rms 0.083
_refine_ls_extinction_method none
_refine_ls_goodness_of_fit_ref 1.029
_refine_ls_hydrogen_treatment constr
_refine_ls_matrix_type full
_refine_ls_number_parameters 838
_refine_ls_number_reflns 14533
_refine_ls_number_restraints 0
_refine_ls_restrained_S_all 1.029
_refine_ls_R_factor_all 0.0545
_refine_ls_R_factor_gt 0.0505
_refine_ls_shift/su_max 0.001
_refine_ls_shift/su_mean 0.000
_refine_ls_structure_factor_coef Fsqd
_refine_ls_weighting_details 'w=1/[\s^2^(Fo^2^)+(0.0813P)^2^+12.4398P] where P=(Fo^2^+2Fc^2^)/3'
_refine_ls_weighting_scheme calc
_refine_ls_wR_factor_gt 0.1491
_refine_ls_wR_factor_ref 0.1521
_reflns_Friedel_coverage 0.000
_reflns_number_gt 13122
_reflns_number_total 14961
_reflns_threshold_expression 'I > 2\s(I)'
_cod_data_source_file d4py00061g2.cif
_cod_data_source_block tx11383_auto
_cod_depositor_comments 'Adding full bibliography for 1571184--1571186.cif.'
_cod_original_cell_volume 7207.58(13)
_cod_original_sg_symbol_H-M 'P 21/c'
_cod_database_code 1571186
_shelx_shelxl_version_number 2018/3
_chemical_oxdiff_formula 'C H N'
_shelx_space_group_comment
;
The symmetry employed for this shelxl refinement is uniquely defined
by the following loop, which should always be used as a source of
symmetry information in preference to the above space-group names.
They are only intended as comments.
;
_shelx_estimated_absorpt_t_max 0.905
_shelx_estimated_absorpt_t_min 0.686
_olex2_refinement_description
;
1. Fixed Uiso
 At 1.2 times of:
  All C(H) groups, All C(H,H) groups
2.a Ternary CH refined with riding coordinates:
 C35(H35), C22(H22), C48(H48), C60(H60), C73(H73), C86(H86)
2.b Secondary CH2 refined with riding coordinates:
 C49(H49A,H49B), C87(H87A,H87B), C53(H53A,H53B), C52(H52A,H52B), C50(H50A,
 H50B), C51(H51A,H51B), C90(H90A,H90B), C91(H91A,H91B), C88(H88A,H88B),
 C89(H89A,H89B)
2.c Aromatic/amide H refined with riding coordinates:
 C19(H19), C17(H17), C57(H57), C66(H66), C28(H28), C10(H10), C55(H55),
 C47(H47), C24(H24), C37(H37), C30(H30), C27(H27), C62(H62), C65(H65), C14(H14),
  C34(H34), C68(H68), C25(H25), C43(H43), C9(H9), C41(H41), C46(H46), C63(H63),
 C79(H79), C8(H8), C26(H26), C75(H75), C64(H64), C71(H71), C33(H33), C72(H72),
 C85(H85), C5(H5), C69(H69), C32(H32), C45(H45), C40(H40), C39(H39), C6(H6),
 C70(H70), C78(H78), C84(H84), C31(H31), C77(H77), C44(H44), C38(H38), C81(H81),
  C76(H76), C83(H83), C82(H82)
;
_smtbx_masks_special_details
;
A solvent mask was calculated and 152 electrons were 
found in a volume of 736\%A^3^ in 1 void per unit cell. 
This is consistent with the presence of 
1.25[CH2Cl2] per Unit Cell 
which account for 210 electrons 
per unit cell.
;
_smtbx_masks_void_probe_radius 1.2
_smtbx_masks_void_truncation_radius 1.2
_olex2_submission_special_instructions 'No special instructions were received'
_oxdiff_exptl_absorpt_empirical_details
;
Empirical correction (ABSPACK) includes:
- Absorption correction using spherical harmonics
- Frame scaling
;
_oxdiff_exptl_absorpt_empirical_full_max 1.409
_oxdiff_exptl_absorpt_empirical_full_min 0.811

loop_
_space_group_symop_operation_xyz
'x, y, z'
'-x, y+1/2, -z+1/2'
'-x, -y, -z'
'x, -y-1/2, z-1/2'

loop_
_atom_site_label
_atom_site_type_symbol
_atom_site_fract_x
_atom_site_fract_y
_atom_site_fract_z
_atom_site_U_iso_or_equiv
_atom_site_adp_type
_atom_site_occupancy
_atom_site_site_symmetry_order
_atom_site_calc_flag
_atom_site_refinement_flags_posn
_atom_site_refinement_flags_adp
_atom_site_refinement_flags_occupancy
_atom_site_disorder_assembly
_atom_site_disorder_group
Br2 Br 0.20886(2) 0.43912(2) 0.42240(2) 0.03871(10) Uani 1 1 d . . . . .
Br1 Br 0.38620(2) 0.31887(2) 0.49049(2) 0.04081(10) Uani 1 1 d . . . . .
Ni1 Ni 0.28643(3) 0.36144(3) 0.50208(2) 0.02709(12) Uani 1 1 d . . . . .
N2 N 0.24895(10) 0.26544(11) 0.53267(10) 0.0171(4) Uani 1 1 d . . . . .
N1 N 0.29234(10) 0.40135(12) 0.59644(11) 0.0197(4) Uani 1 1 d . . . . .
C2 C 0.25228(11) 0.27191(13) 0.59518(12) 0.0175(5) Uani 1 1 d . . . . .
C13 C 0.23755(12) 0.22158(15) 0.64525(13) 0.0224(5) Uani 1 1 d . . . . .
C3 C 0.22091(12) 0.19698(13) 0.49461(12) 0.0172(5) Uani 1 1 d . . . . .
C11 C 0.26720(13) 0.34403(17) 0.69747(13) 0.0244(5) Uani 1 1 d . . . . .
C19 C 0.22858(13) 0.06680(14) 0.45979(13) 0.0201(5) Uani 1 1 d . . . . .
H19 H 0.253697 0.020886 0.462374 0.024 Uiso 1 1 calc R U . . .
C23 C 0.09004(12) 0.26502(15) 0.52218(13) 0.0212(5) Uani 1 1 d . . . . .
C17 C 0.12420(12) 0.13312(14) 0.41794(13) 0.0208(5) Uani 1 1 d . . . . .
H17 H 0.078530 0.134187 0.389885 0.025 Uiso 1 1 calc R U . . .
C57 C 0.29458(13) 0.60249(15) 0.66070(15) 0.0278(6) Uani 1 1 d . . . . .
H57 H 0.264448 0.643430 0.659348 0.033 Uiso 1 1 calc R U . . .
C35 C 0.12941(13) -0.00715(14) 0.38323(13) 0.0225(5) Uani 1 1 d . . . . .
H35 H 0.158959 -0.025598 0.357694 0.027 Uiso 1 1 calc R U . . .
C16 C 0.15239(12) 0.19851(14) 0.45549(12) 0.0185(5) Uani 1 1 d . . . . .
C18 C 0.16095(13) 0.06668(14) 0.42044(13) 0.0200(5) Uani 1 1 d . . . . .
C66 C 0.42723(14) 0.28301(16) 0.70663(15) 0.0278(6) Uani 1 1 d . . . . .
H66 H 0.420940 0.265446 0.661565 0.033 Uiso 1 1 calc R U . . .
C1 C 0.27388(12) 0.34891(14) 0.62985(12) 0.0184(5) Uani 1 1 d . . . . .
C20 C 0.26082(12) 0.13184(14) 0.49557(12) 0.0186(5) Uani 1 1 d . . . . .
C28 C 0.10128(13) 0.32954(15) 0.56425(14) 0.0245(5) Uani 1 1 d . . . . .
H28 H 0.119348 0.374718 0.551302 0.029 Uiso 1 1 calc R U . . .
C10 C 0.27486(15) 0.3960(2) 0.75005(15) 0.0346(7) Uani 1 1 d . . . . .
H10 H 0.288521 0.447592 0.746838 0.041 Uiso 1 1 calc R U . . .
C56 C 0.36220(13) 0.61284(15) 0.69727(15) 0.0263(5) Uani 1 1 d . . . . .
C22 C 0.10894(12) 0.26770(14) 0.45746(13) 0.0198(5) Uani 1 1 d . . . . .
H22 H 0.137291 0.314611 0.461055 0.024 Uiso 1 1 calc R U . . .
C12 C 0.24692(13) 0.26773(17) 0.70374(13) 0.0260(5) Uani 1 1 d . . . . .
C4 C 0.31513(13) 0.47484(14) 0.62921(13) 0.0217(5) Uani 1 1 d . . . . .
C36 C 0.06064(13) 0.00752(15) 0.33021(14) 0.0251(5) Uani 1 1 d . . . . .
C55 C 0.40620(13) 0.55338(15) 0.69733(15) 0.0257(5) Uani 1 1 d . . . . .
H55 H 0.452598 0.560150 0.721041 0.031 Uiso 1 1 calc R U . . .
C47 C 0.10978(15) -0.05515(17) 0.49072(15) 0.0310(6) Uani 1 1 d . . . . .
H47 H 0.096946 -0.004365 0.498190 0.037 Uiso 1 1 calc R U . . .
C29 C 0.04856(13) 0.27642(15) 0.39152(14) 0.0242(5) Uani 1 1 d . . . . .
C61 C 0.43730(12) 0.36152(15) 0.72162(14) 0.0231(5) Uani 1 1 d . . . . .
C48 C 0.33595(12) 0.12899(14) 0.53293(13) 0.0207(5) Uani 1 1 d . . . . .
H48 H 0.351141 0.182317 0.549101 0.025 Uiso 1 1 calc R U . . .
C54 C 0.38370(13) 0.48390(15) 0.66330(14) 0.0225(5) Uani 1 1 d . . . . .
C58 C 0.26948(13) 0.53434(15) 0.62604(15) 0.0252(5) Uani 1 1 d . . . . .
C60 C 0.43282(12) 0.41869(15) 0.66449(13) 0.0223(5) Uani 1 1 d . . . . .
H60 H 0.413130 0.389779 0.620662 0.027 Uiso 1 1 calc R U . . .
C24 C 0.06299(14) 0.19969(16) 0.54226(15) 0.0281(6) Uani 1 1 d . . . . .
H24 H 0.055481 0.154466 0.514917 0.034 Uiso 1 1 calc R U . . .
C42 C 0.12957(13) -0.06993(15) 0.43485(14) 0.0253(5) Uani 1 1 d . . . . .
C73 C 0.38809(14) 0.68661(15) 0.73755(15) 0.0281(6) Uani 1 1 d . . . . .
H73 H 0.435746 0.692524 0.740257 0.034 Uiso 1 1 calc R U . . .
C49 C 0.35476(14) 0.07596(18) 0.59565(15) 0.0321(6) Uani 1 1 d . . . . .
H49A H 0.337004 0.023605 0.581362 0.038 Uiso 1 1 calc R U . . .
H49B H 0.333937 0.095547 0.628566 0.038 Uiso 1 1 calc R U . . .
C67 C 0.49857(13) 0.45233(15) 0.66294(14) 0.0242(5) Uani 1 1 d . . . . .
C74 C 0.35070(14) 0.75735(15) 0.69978(15) 0.0283(6) Uani 1 1 d . . . . .
C86 C 0.19488(13) 0.52942(15) 0.58726(15) 0.0272(6) Uani 1 1 d . . . . .
H86 H 0.184876 0.476424 0.567502 0.033 Uiso 1 1 calc R U . . .
C37 C 0.00189(15) 0.00321(18) 0.34563(16) 0.0337(6) Uani 1 1 d . . . . .
H37 H 0.003367 -0.011714 0.390136 0.040 Uiso 1 1 calc R U . . .
C30 C -0.01209(15) 0.24025(19) 0.38197(16) 0.0353(7) Uani 1 1 d . . . . .
H30 H -0.017878 0.210283 0.417883 0.042 Uiso 1 1 calc R U . . .
C27 C 0.08679(15) 0.32968(18) 0.62476(15) 0.0319(6) Uani 1 1 d . . . . .
H27 H 0.096007 0.374039 0.653243 0.038 Uiso 1 1 calc R U . . .
C62 C 0.44798(15) 0.38505(18) 0.78830(15) 0.0324(6) Uani 1 1 d . . . . .
H62 H 0.455229 0.438099 0.799775 0.039 Uiso 1 1 calc R U . . .
C65 C 0.42629(16) 0.23038(18) 0.75654(18) 0.0367(7) Uani 1 1 d . . . . .
H65 H 0.418371 0.177395 0.745109 0.044 Uiso 1 1 calc R U . . .
C7 C 0.23591(15) 0.2403(2) 0.76300(15) 0.0364(7) Uani 1 1 d . . . . .
C14 C 0.21833(14) 0.14555(17) 0.64517(16) 0.0310(6) Uani 1 1 d . . . . .
H14 H 0.210879 0.113737 0.606074 0.037 Uiso 1 1 calc R U . . .
C34 C 0.05530(16) 0.32055(18) 0.33911(15) 0.0337(6) Uani 1 1 d . . . . .
H34 H 0.096434 0.345898 0.344649 0.040 Uiso 1 1 calc R U . . .
C80 C 0.38779(15) 0.68391(17) 0.81051(16) 0.0329(6) Uani 1 1 d . . . . .
C68 C 0.55872(14) 0.44781(17) 0.71663(16) 0.0297(6) Uani 1 1 d . . . . .
H68 H 0.561478 0.418531 0.756148 0.036 Uiso 1 1 calc R U . . .
C25 C 0.04696(17) 0.20019(19) 0.60183(17) 0.0375(7) Uani 1 1 d . . . . .
H25 H 0.027610 0.155646 0.614221 0.045 Uiso 1 1 calc R U . . .
C43 C 0.14974(16) -0.14422(16) 0.42583(16) 0.0324(6) Uani 1 1 d . . . . .
H43 H 0.164023 -0.155326 0.388079 0.039 Uiso 1 1 calc R U . . .
C9 C 0.26179(17) 0.3700(2) 0.80824(16) 0.0445(8) Uani 1 1 d . . . . .
H9 H 0.265973 0.405432 0.844331 0.053 Uiso 1 1 calc R U . . .
C87 C 0.17428(16) 0.58742(19) 0.52808(17) 0.0366(7) Uani 1 1 d . . . . .
H87A H 0.199284 0.576593 0.496497 0.044 Uiso 1 1 calc R U . . .
H87B H 0.185748 0.640248 0.546264 0.044 Uiso 1 1 calc R U . . .
C53 C 0.37279(14) 0.10380(18) 0.48443(15) 0.0299(6) Uani 1 1 d . . . . .
H53A H 0.355506 0.052997 0.464558 0.036 Uiso 1 1 calc R U . . .
H53B H 0.363633 0.141334 0.446475 0.036 Uiso 1 1 calc R U . . .
C41 C 0.05657(17) 0.0292(2) 0.26471(16) 0.0387(7) Uani 1 1 d . . . . .
H41 H 0.096254 0.032532 0.253332 0.046 Uiso 1 1 calc R U . . .
C46 C 0.10842(17) -0.11362(19) 0.53615(17) 0.0377(7) Uani 1 1 d . . . . .
H46 H 0.093915 -0.103048 0.573853 0.045 Uiso 1 1 calc R U . . .
C63 C 0.44821(18) 0.3319(2) 0.83850(17) 0.0417(7) Uani 1 1 d . . . . .
H63 H 0.456271 0.348864 0.884078 0.050 Uiso 1 1 calc R U . . .
C79 C 0.29719(15) 0.78950(17) 0.71462(17) 0.0339(6) Uani 1 1 d . . . . .
H79 H 0.284200 0.768682 0.750608 0.041 Uiso 1 1 calc R U . . .
C8 C 0.24320(17) 0.2955(3) 0.81530(16) 0.0474(9) Uani 1 1 d . . . . .
H8 H 0.235108 0.280706 0.855895 0.057 Uiso 1 1 calc R U . . .
C52 C 0.44825(15) 0.0980(2) 0.52055(17) 0.0352(7) Uani 1 1 d . . . . .
H52A H 0.469557 0.078662 0.487970 0.042 Uiso 1 1 calc R U . . .
H52B H 0.466455 0.150010 0.535774 0.042 Uiso 1 1 calc R U . . .
C50 C 0.43074(16) 0.0715(2) 0.63079(17) 0.0393(7) Uani 1 1 d . . . . .
H50A H 0.447988 0.122973 0.648820 0.047 Uiso 1 1 calc R U . . .
H50B H 0.441081 0.035344 0.669857 0.047 Uiso 1 1 calc R U . . .
C26 C 0.05877(16) 0.2647(2) 0.64339(16) 0.0379(7) Uani 1 1 d . . . . .
H26 H 0.047853 0.264501 0.684181 0.045 Uiso 1 1 calc R U . . .
C75 C 0.36913(18) 0.78937(19) 0.64792(19) 0.0404(7) Uani 1 1 d . . . . .
H75 H 0.405464 0.767828 0.637051 0.048 Uiso 1 1 calc R U . . .
C51 C 0.46523(16) 0.0446(2) 0.58181(17) 0.0387(7) Uani 1 1 d . . . . .
H51A H 0.450733 -0.008496 0.566380 0.046 Uiso 1 1 calc R U . . .
H51B H 0.514192 0.044019 0.605343 0.046 Uiso 1 1 calc R U . . .
C64 C 0.43674(17) 0.2543(2) 0.82248(18) 0.0424(8) Uani 1 1 d . . . . .
H64 H 0.436114 0.218106 0.856639 0.051 Uiso 1 1 calc R U . . .
C71 C 0.55317(19) 0.5304(2) 0.6011(2) 0.0460(8) Uani 1 1 d . . . . .
H71 H 0.551140 0.557933 0.560916 0.055 Uiso 1 1 calc R U . . .
C33 C 0.0016(2) 0.3284(2) 0.27730(17) 0.0469(9) Uani 1 1 d . . . . .
H33 H 0.006599 0.359481 0.241621 0.056 Uiso 1 1 calc R U . . .
C72 C 0.49725(16) 0.4929(2) 0.60478(17) 0.0369(7) Uani 1 1 d . . . . .
H72 H 0.457011 0.494767 0.566794 0.044 Uiso 1 1 calc R U . . .
C90 C 0.07821(15) 0.5416(2) 0.5955(2) 0.0428(8) Uani 1 1 d . . . . .
H90A H 0.064212 0.488608 0.579307 0.051 Uiso 1 1 calc R U . . .
H90B H 0.054257 0.556756 0.627026 0.051 Uiso 1 1 calc R U . . .
C85 C 0.42456(16) 0.7393(2) 0.85658(17) 0.0393(7) Uani 1 1 d . . . . .
H85 H 0.450562 0.775676 0.842159 0.047 Uiso 1 1 calc R U . . .
C5 C 0.21014(17) 0.1169(2) 0.70594(19) 0.0428(8) Uani 1 1 d . . . . .
H5 H 0.198775 0.064094 0.707555 0.051 Uiso 1 1 calc R U . . .
C69 C 0.61523(15) 0.4862(2) 0.71276(19) 0.0416(8) Uani 1 1 d . . . . .
H69 H 0.656040 0.483216 0.749961 0.050 Uiso 1 1 calc R U . . .
C32 C -0.05722(19) 0.2916(2) 0.26856(18) 0.0499(9) Uani 1 1 d . . . . .
H32 H -0.093125 0.296635 0.226644 0.060 Uiso 1 1 calc R U . . .
C45 C 0.12834(18) -0.18726(19) 0.52599(19) 0.0422(8) Uani 1 1 d . . . . .
H45 H 0.127542 -0.227415 0.556823 0.051 Uiso 1 1 calc R U . . .
C40 C -0.00471(19) 0.0463(2) 0.21521(19) 0.0501(9) Uani 1 1 d . . . . .
H40 H -0.006452 0.061258 0.170632 0.060 Uiso 1 1 calc R U . . .
C39 C -0.06245(18) 0.0416(2) 0.2307(2) 0.0483(9) Uani 1 1 d . . . . .
H39 H -0.104300 0.052557 0.196856 0.058 Uiso 1 1 calc R U . . .
C6 C 0.21784(17) 0.1615(2) 0.76207(18) 0.0458(9) Uani 1 1 d . . . . .
H6 H 0.210993 0.139582 0.801122 0.055 Uiso 1 1 calc R U . . .
C91 C 0.15360(14) 0.5426(2) 0.63402(18) 0.0378(7) Uani 1 1 d . . . . .
H91A H 0.166038 0.592907 0.657291 0.045 Uiso 1 1 calc R U . . .
H91B H 0.164559 0.501969 0.669567 0.045 Uiso 1 1 calc R U . . .
C70 C 0.61234(17) 0.5279(2) 0.6559(2) 0.0450(8) Uani 1 1 d . . . . .
H70 H 0.650589 0.554930 0.654072 0.054 Uiso 1 1 calc R U . . .
C78 C 0.26253(17) 0.85183(19) 0.6773(2) 0.0431(8) Uani 1 1 d . . . . .
H78 H 0.225589 0.872876 0.687373 0.052 Uiso 1 1 calc R U . . .
C84 C 0.4238(2) 0.7422(3) 0.9226(2) 0.0536(10) Uani 1 1 d . . . . .
H84 H 0.448997 0.780486 0.953058 0.064 Uiso 1 1 calc R U . . .
C88 C 0.09881(18) 0.5825(2) 0.4889(2) 0.0483(9) Uani 1 1 d . . . . .
H88A H 0.086406 0.621520 0.451989 0.058 Uiso 1 1 calc R U . . .
H88B H 0.088032 0.530936 0.467478 0.058 Uiso 1 1 calc R U . . .
C31 C -0.06481(17) 0.2473(2) 0.32026(19) 0.0486(9) Uani 1 1 d . . . . .
H31 H -0.105853 0.221420 0.314063 0.058 Uiso 1 1 calc R U . . .
C77 C 0.28157(19) 0.8833(2) 0.6256(2) 0.0478(9) Uani 1 1 d . . . . .
H77 H 0.257789 0.925778 0.599944 0.057 Uiso 1 1 calc R U . . .
C44 C 0.14914(19) -0.20237(18) 0.47171(19) 0.0434(8) Uani 1 1 d . . . . .
H44 H 0.163279 -0.252888 0.465284 0.052 Uiso 1 1 calc R U . . .
C38 C -0.05943(16) 0.0208(2) 0.2958(2) 0.0456(8) Uani 1 1 d . . . . .
H38 H -0.099311 0.018363 0.306854 0.055 Uiso 1 1 calc R U . . .
C89 C 0.05911(16) 0.5957(2) 0.5352(2) 0.0493(10) Uani 1 1 d . . . . .
H89A H 0.011065 0.588928 0.508917 0.059 Uiso 1 1 calc R U . . .
H89B H 0.065817 0.649461 0.552045 0.059 Uiso 1 1 calc R U . . .
C81 C 0.3504(2) 0.6311(2) 0.8335(2) 0.0500(9) Uani 1 1 d . . . . .
H81 H 0.325296 0.592312 0.803520 0.060 Uiso 1 1 calc R U . . .
C76 C 0.3355(2) 0.8525(2) 0.6114(2) 0.0499(9) Uani 1 1 d . . . . .
H76 H 0.349472 0.874594 0.576577 0.060 Uiso 1 1 calc R U . . .
C83 C 0.3870(3) 0.6905(3) 0.9444(2) 0.0638(12) Uani 1 1 d . . . . .
H83 H 0.386938 0.692613 0.990067 0.077 Uiso 1 1 calc R U . . .
C82 C 0.3498(3) 0.6349(3) 0.9000(3) 0.0704(13) Uani 1 1 d . . . . .
H82 H 0.323806 0.599327 0.915155 0.084 Uiso 1 1 calc R U . . .

loop_
_atom_site_aniso_label
_atom_site_aniso_U_11
_atom_site_aniso_U_22
_atom_site_aniso_U_33
_atom_site_aniso_U_23
_atom_site_aniso_U_13
_atom_site_aniso_U_12
Br2 0.0511(2) 0.02823(17) 0.03105(17) 0.00234(12) 0.00610(14) 0.00179(13)
Br1 0.0460(2) 0.03208(18) 0.0526(2) 0.00200(14) 0.02735(16) -0.00133(13)
Ni1 0.0369(3) 0.0198(2) 0.0249(2) -0.00063(18) 0.0108(2) -0.00471(19)
N2 0.0184(9) 0.0110(9) 0.0201(10) 0.0009(7) 0.0041(8) 0.0006(7)
N1 0.0197(10) 0.0135(10) 0.0224(10) -0.0024(8) 0.0022(8) 0.0006(8)
C2 0.0159(10) 0.0128(11) 0.0214(11) 0.0004(9) 0.0033(9) 0.0000(8)
C13 0.0192(11) 0.0228(13) 0.0234(12) 0.0072(10) 0.0048(9) 0.0009(9)
C3 0.0219(11) 0.0110(11) 0.0174(11) 0.0003(8) 0.0049(9) -0.0021(9)
C11 0.0205(12) 0.0319(14) 0.0180(12) -0.0009(10) 0.0026(9) 0.0040(10)
C19 0.0226(12) 0.0133(11) 0.0223(12) -0.0010(9) 0.0049(10) -0.0001(9)
C23 0.0167(11) 0.0182(12) 0.0254(12) 0.0007(10) 0.0027(9) 0.0037(9)
C17 0.0202(11) 0.0171(12) 0.0221(12) -0.0008(9) 0.0031(9) -0.0015(9)
C57 0.0216(12) 0.0163(12) 0.0416(15) -0.0061(11) 0.0057(11) 0.0003(10)
C35 0.0247(12) 0.0157(12) 0.0245(12) -0.0042(10) 0.0049(10) -0.0031(9)
C16 0.0208(11) 0.0134(11) 0.0202(11) 0.0008(9) 0.0054(9) -0.0002(9)
C18 0.0238(12) 0.0137(11) 0.0208(12) -0.0019(9) 0.0050(10) -0.0033(9)
C66 0.0264(13) 0.0200(13) 0.0363(15) -0.0023(11) 0.0096(11) 0.0014(10)
C1 0.0168(11) 0.0158(11) 0.0197(11) -0.0033(9) 0.0021(9) 0.0019(9)
C20 0.0209(11) 0.0139(11) 0.0192(11) 0.0008(9) 0.0043(9) -0.0001(9)
C28 0.0212(12) 0.0193(12) 0.0302(13) -0.0005(10) 0.0050(10) 0.0034(10)
C10 0.0312(14) 0.0446(18) 0.0241(13) -0.0088(12) 0.0042(11) 0.0046(13)
C56 0.0237(13) 0.0169(12) 0.0344(14) -0.0059(10) 0.0044(11) -0.0023(10)
C22 0.0197(11) 0.0131(11) 0.0243(12) 0.0007(9) 0.0042(9) -0.0009(9)
C12 0.0194(12) 0.0362(15) 0.0206(12) 0.0047(11) 0.0043(10) 0.0030(11)
C4 0.0227(12) 0.0129(11) 0.0261(12) -0.0037(9) 0.0039(10) -0.0019(9)
C36 0.0272(13) 0.0156(12) 0.0277(13) -0.0054(10) 0.0026(10) -0.0062(10)
C55 0.0194(12) 0.0194(13) 0.0342(14) -0.0071(11) 0.0034(10) -0.0018(10)
C47 0.0356(15) 0.0216(14) 0.0331(15) -0.0006(11) 0.0078(12) -0.0044(11)
C29 0.0265(13) 0.0172(12) 0.0259(13) 0.0002(10) 0.0048(10) 0.0072(10)
C61 0.0179(11) 0.0208(13) 0.0297(13) -0.0001(10) 0.0068(10) 0.0025(9)
C48 0.0190(11) 0.0153(11) 0.0240(12) 0.0000(9) 0.0020(9) -0.0002(9)
C54 0.0200(12) 0.0161(12) 0.0283(13) -0.0035(10) 0.0037(10) 0.0008(9)
C58 0.0191(12) 0.0163(12) 0.0355(14) -0.0018(10) 0.0031(10) -0.0002(9)
C60 0.0204(12) 0.0172(12) 0.0256(12) -0.0028(10) 0.0029(10) 0.0012(9)
C24 0.0309(14) 0.0207(13) 0.0317(14) 0.0017(11) 0.0092(11) -0.0013(11)
C42 0.0257(13) 0.0166(12) 0.0274(13) -0.0020(10) 0.0007(10) -0.0051(10)
C73 0.0235(13) 0.0171(12) 0.0397(15) -0.0077(11) 0.0052(11) -0.0038(10)
C49 0.0269(14) 0.0353(16) 0.0301(14) 0.0086(12) 0.0045(11) 0.0059(12)
C67 0.0219(12) 0.0179(12) 0.0311(14) -0.0023(10) 0.0065(10) 0.0019(9)
C74 0.0289(13) 0.0150(12) 0.0359(15) -0.0085(10) 0.0044(11) -0.0058(10)
C86 0.0194(12) 0.0160(12) 0.0388(15) -0.0064(11) -0.0001(11) 0.0001(9)
C37 0.0297(14) 0.0297(15) 0.0375(16) -0.0015(12) 0.0057(12) -0.0070(12)
C30 0.0266(14) 0.0386(17) 0.0330(15) 0.0061(13) -0.0004(12) 0.0006(12)
C27 0.0309(14) 0.0325(15) 0.0301(14) -0.0061(12) 0.0073(11) 0.0043(12)
C62 0.0320(14) 0.0315(15) 0.0318(15) -0.0052(12) 0.0081(12) 0.0008(12)
C65 0.0369(16) 0.0253(15) 0.0481(18) 0.0052(13) 0.0146(14) 0.0008(12)
C7 0.0274(14) 0.057(2) 0.0252(14) 0.0127(13) 0.0090(11) 0.0049(13)
C14 0.0293(14) 0.0263(14) 0.0362(15) 0.0096(12) 0.0094(12) -0.0034(11)
C34 0.0391(16) 0.0303(15) 0.0285(14) 0.0063(12) 0.0072(12) 0.0065(12)
C80 0.0333(15) 0.0225(14) 0.0385(16) -0.0019(12) 0.0063(12) 0.0047(11)
C68 0.0221(13) 0.0264(14) 0.0360(15) 0.0044(11) 0.0037(11) 0.0025(11)
C25 0.0413(17) 0.0337(16) 0.0395(17) 0.0069(13) 0.0162(14) -0.0026(13)
C43 0.0378(16) 0.0197(13) 0.0347(15) -0.0036(11) 0.0053(12) -0.0023(11)
C9 0.0407(17) 0.068(2) 0.0233(14) -0.0098(15) 0.0092(13) 0.0099(17)
C87 0.0344(16) 0.0295(15) 0.0372(16) -0.0023(12) 0.0004(13) -0.0006(12)
C53 0.0246(13) 0.0341(15) 0.0281(14) -0.0005(11) 0.0050(11) 0.0021(11)
C41 0.0349(16) 0.0446(19) 0.0323(15) 0.0044(13) 0.0057(13) -0.0041(14)
C46 0.0405(17) 0.0360(17) 0.0351(16) 0.0043(13) 0.0106(13) -0.0078(13)
C63 0.0433(18) 0.052(2) 0.0316(16) -0.0002(14) 0.0153(14) 0.0013(15)
C79 0.0313(14) 0.0246(14) 0.0426(17) -0.0040(12) 0.0080(13) -0.0019(11)
C8 0.0381(17) 0.087(3) 0.0201(14) 0.0061(16) 0.0134(13) 0.0101(18)
C52 0.0259(14) 0.0406(17) 0.0392(16) 0.0018(13) 0.0109(12) 0.0040(12)
C50 0.0302(15) 0.0477(19) 0.0322(15) 0.0084(14) -0.0001(12) 0.0107(13)
C26 0.0394(16) 0.0462(18) 0.0310(15) 0.0035(13) 0.0157(13) 0.0061(14)
C75 0.0480(19) 0.0274(15) 0.0498(19) -0.0061(14) 0.0218(15) -0.0046(14)
C51 0.0293(15) 0.0390(17) 0.0423(17) 0.0030(14) 0.0046(13) 0.0105(13)
C64 0.0424(18) 0.0438(19) 0.0437(18) 0.0129(15) 0.0179(15) 0.0026(15)
C71 0.0473(19) 0.046(2) 0.048(2) 0.0100(16) 0.0204(16) -0.0066(16)
C33 0.064(2) 0.0406(19) 0.0280(16) 0.0102(14) 0.0050(15) 0.0171(17)
C72 0.0329(15) 0.0396(17) 0.0370(16) 0.0046(13) 0.0100(13) -0.0026(13)
C90 0.0207(14) 0.0403(18) 0.062(2) -0.0121(16) 0.0067(14) -0.0006(12)
C85 0.0357(16) 0.0353(17) 0.0396(17) -0.0092(13) 0.0032(13) 0.0041(13)
C5 0.0378(17) 0.0386(18) 0.051(2) 0.0239(15) 0.0129(15) -0.0046(14)
C69 0.0214(14) 0.0415(18) 0.055(2) 0.0011(15) 0.0044(13) -0.0019(12)
C32 0.0451(19) 0.052(2) 0.0360(18) 0.0010(16) -0.0083(15) 0.0147(17)
C45 0.0465(18) 0.0280(16) 0.0458(19) 0.0121(14) 0.0072(15) -0.0073(13)
C40 0.047(2) 0.059(2) 0.0336(17) 0.0085(16) -0.0016(15) -0.0008(17)
C39 0.0365(17) 0.0428(19) 0.048(2) 0.0026(16) -0.0090(15) -0.0023(15)
C6 0.0394(17) 0.065(2) 0.0359(17) 0.0267(17) 0.0166(14) 0.0007(16)
C91 0.0215(13) 0.0424(18) 0.0443(18) -0.0016(14) 0.0042(12) -0.0018(12)
C70 0.0355(17) 0.0405(19) 0.065(2) 0.0002(16) 0.0243(16) -0.0079(14)
C78 0.0334(16) 0.0289(16) 0.060(2) -0.0019(15) 0.0066(15) 0.0043(13)
C84 0.055(2) 0.058(2) 0.0404(19) -0.0107(17) 0.0064(17) 0.0171(19)
C88 0.0408(18) 0.0366(18) 0.047(2) 0.0002(15) -0.0117(15) 0.0000(14)
C31 0.0300(16) 0.055(2) 0.046(2) -0.0005(16) -0.0070(14) 0.0017(15)
C77 0.048(2) 0.0266(16) 0.058(2) 0.0067(15) 0.0040(17) -0.0016(14)
C44 0.054(2) 0.0183(14) 0.050(2) 0.0042(13) 0.0069(16) 0.0005(13)
C38 0.0262(15) 0.047(2) 0.057(2) -0.0049(16) 0.0044(14) -0.0069(14)
C89 0.0237(14) 0.0317(17) 0.074(3) -0.0102(16) -0.0078(15) 0.0058(13)
C81 0.069(2) 0.0302(17) 0.054(2) 0.0001(15) 0.0240(19) -0.0040(16)
C76 0.068(2) 0.0315(17) 0.050(2) 0.0055(15) 0.0206(18) -0.0051(16)
C83 0.086(3) 0.064(3) 0.041(2) 0.0049(19) 0.023(2) 0.019(2)
C82 0.108(4) 0.048(2) 0.070(3) 0.013(2) 0.050(3) 0.004(2)

loop_
_atom_type_symbol
_atom_type_description
_atom_type_scat_dispersion_real
_atom_type_scat_dispersion_imag
_atom_type_scat_source
C C 0.0181 0.0091 'International Tables Vol C Tables 4.2.6.8 and 6.1.1.4'
H H 0.0000 0.0000 'International Tables Vol C Tables 4.2.6.8 and 6.1.1.4'
Br Br -0.6763 1.2805 'International Tables Vol C Tables 4.2.6.8 and 6.1.1.4'
N N 0.0311 0.0180 'International Tables Vol C Tables 4.2.6.8 and 6.1.1.4'
Ni Ni -3.0029 0.5091 'International Tables Vol C Tables 4.2.6.8 and 6.1.1.4'

loop_
_geom_angle_atom_site_label_1
_geom_angle_atom_site_label_2
_geom_angle_atom_site_label_3
_geom_angle
_geom_angle_site_symmetry_1
_geom_angle_site_symmetry_3
_geom_angle_publ_flag
Br1 Ni1 Br2 124.08(2) . . ?
N2 Ni1 Br2 115.87(6) . . ?
N2 Ni1 Br1 103.69(6) . . ?
N2 Ni1 N1 83.28(8) . . ?
N1 Ni1 Br2 106.66(6) . . ?
N1 Ni1 Br1 116.12(6) . . ?
C2 N2 Ni1 110.45(16) . . ?
C2 N2 C3 120.0(2) . . ?
C3 N2 Ni1 129.49(16) . . ?
C1 N1 Ni1 110.29(16) . . ?
C1 N1 C4 119.0(2) . . ?
C4 N1 Ni1 130.69(17) . . ?
N2 C2 C13 135.4(2) . . ?
N2 C2 C1 117.7(2) . . ?
C13 C2 C1 106.9(2) . . ?
C12 C13 C2 105.6(2) . . ?
C14 C13 C2 134.4(3) . . ?
C14 C13 C12 120.0(3) . . ?
C16 C3 N2 117.3(2) . . ?
C20 C3 N2 121.1(2) . . ?
C20 C3 C16 121.6(2) . . ?
C10 C11 C1 134.2(3) . . ?
C10 C11 C12 119.8(3) . . ?
C12 C11 C1 105.9(2) . . ?
C18 C19 H19 118.7 . . ?
C18 C19 C20 122.6(2) . . ?
C20 C19 H19 118.7 . . ?
C28 C23 C22 119.2(2) . . ?
C28 C23 C24 117.8(3) . . ?
C24 C23 C22 122.9(2) . . ?
C16 C17 H17 119.1 . . ?
C18 C17 H17 119.1 . . ?
C18 C17 C16 121.7(2) . . ?
C56 C57 H57 118.8 . . ?
C56 C57 C58 122.5(2) . . ?
C58 C57 H57 118.8 . . ?
C18 C35 H35 106.8 . . ?
C36 C35 H35 106.8 . . ?
C36 C35 C18 112.1(2) . . ?
C42 C35 H35 106.8 . . ?
C42 C35 C18 110.2(2) . . ?
C42 C35 C36 113.7(2) . . ?
C3 C16 C22 121.2(2) . . ?
C17 C16 C3 118.3(2) . . ?
C17 C16 C22 120.4(2) . . ?
C19 C18 C35 119.2(2) . . ?
C17 C18 C19 118.6(2) . . ?
C17 C18 C35 122.2(2) . . ?
C61 C66 H66 119.5 . . ?
C65 C66 H66 119.5 . . ?
C65 C66 C61 121.0(3) . . ?
N1 C1 C2 117.9(2) . . ?
N1 C1 C11 135.0(2) . . ?
C11 C1 C2 107.1(2) . . ?
C3 C20 C48 123.8(2) . . ?
C19 C20 C3 117.0(2) . . ?
C19 C20 C48 119.2(2) . . ?
C23 C28 H28 119.1 . . ?
C27 C28 C23 121.7(3) . . ?
C27 C28 H28 119.1 . . ?
C11 C10 H10 121.1 . . ?
C11 C10 C9 117.8(3) . . ?
C9 C10 H10 121.1 . . ?
C57 C56 C73 121.5(2) . . ?
C55 C56 C57 118.3(2) . . ?
C55 C56 C73 120.1(2) . . ?
C23 C22 H22 106.7 . . ?
C23 C22 C29 113.6(2) . . ?
C16 C22 C23 109.9(2) . . ?
C16 C22 H22 106.7 . . ?
C16 C22 C29 112.7(2) . . ?
C29 C22 H22 106.7 . . ?
C11 C12 C13 114.3(2) . . ?
C7 C12 C13 122.9(3) . . ?
C7 C12 C11 122.8(3) . . ?
C54 C4 N1 117.6(2) . . ?
C54 C4 C58 121.8(2) . . ?
C58 C4 N1 120.5(2) . . ?
C37 C36 C35 122.7(3) . . ?
C41 C36 C35 118.9(3) . . ?
C41 C36 C37 118.3(3) . . ?
C56 C55 H55 119.2 . . ?
C56 C55 C54 121.5(2) . . ?
C54 C55 H55 119.2 . . ?
C42 C47 H47 119.5 . . ?
C42 C47 C46 120.9(3) . . ?
C46 C47 H47 119.5 . . ?
C30 C29 C22 122.7(2) . . ?
C34 C29 C22 118.8(3) . . ?
C34 C29 C30 118.4(3) . . ?
C66 C61 C60 119.7(2) . . ?
C62 C61 C66 118.1(3) . . ?
C62 C61 C60 122.1(2) . . ?
C20 C48 H48 107.8 . . ?
C20 C48 C49 112.5(2) . . ?
C20 C48 C53 110.7(2) . . ?
C49 C48 H48 107.8 . . ?
C53 C48 H48 107.8 . . ?
C53 C48 C49 110.0(2) . . ?
C4 C54 C60 120.8(2) . . ?
C55 C54 C4 118.3(2) . . ?
C55 C54 C60 120.8(2) . . ?
C57 C58 C4 117.5(2) . . ?
C57 C58 C86 118.2(2) . . ?
C4 C58 C86 124.4(2) . . ?
C61 C60 C54 110.9(2) . . ?
C61 C60 H60 106.3 . . ?
C54 C60 H60 106.3 . . ?
C67 C60 C61 116.5(2) . . ?
C67 C60 C54 109.9(2) . . ?
C67 C60 H60 106.3 . . ?
C23 C24 H24 119.7 . . ?
C25 C24 C23 120.6(3) . . ?
C25 C24 H24 119.7 . . ?
C47 C42 C35 121.8(2) . . ?
C47 C42 C43 118.6(3) . . ?
C43 C42 C35 119.7(3) . . ?
C56 C73 H73 106.8 . . ?
C56 C73 C74 111.2(2) . . ?
C74 C73 H73 106.8 . . ?
C80 C73 C56 113.6(2) . . ?
C80 C73 H73 106.8 . . ?
C80 C73 C74 111.2(2) . . ?
C48 C49 H49A 109.3 . . ?
C48 C49 H49B 109.3 . . ?
C48 C49 C50 111.6(3) . . ?
H49A C49 H49B 108.0 . . ?
C50 C49 H49A 109.3 . . ?
C50 C49 H49B 109.3 . . ?
C68 C67 C60 124.4(3) . . ?
C68 C67 C72 118.2(3) . . ?
C72 C67 C60 117.4(2) . . ?
C79 C74 C73 122.1(3) . . ?
C75 C74 C73 119.3(3) . . ?
C75 C74 C79 118.6(3) . . ?
C58 C86 H86 108.0 . . ?
C58 C86 C87 110.8(2) . . ?
C58 C86 C91 111.9(2) . . ?
C87 C86 H86 108.0 . . ?
C91 C86 H86 108.0 . . ?
C91 C86 C87 109.9(2) . . ?
C36 C37 H37 119.9 . . ?
C36 C37 C38 120.2(3) . . ?
C38 C37 H37 119.9 . . ?
C29 C30 H30 119.6 . . ?
C29 C30 C31 120.9(3) . . ?
C31 C30 H30 119.6 . . ?
C28 C27 H27 120.2 . . ?
C26 C27 C28 119.7(3) . . ?
C26 C27 H27 120.2 . . ?
C61 C62 H62 119.6 . . ?
C61 C62 C63 120.8(3) . . ?
C63 C62 H62 119.6 . . ?
C66 C65 H65 119.7 . . ?
C64 C65 C66 120.5(3) . . ?
C64 C65 H65 119.7 . . ?
C12 C7 C8 115.7(3) . . ?
C12 C7 C6 115.9(3) . . ?
C8 C7 C6 128.4(3) . . ?
C13 C14 H14 121.4 . . ?
C13 C14 C5 117.2(3) . . ?
C5 C14 H14 121.4 . . ?
C29 C34 H34 119.7 . . ?
C29 C34 C33 120.5(3) . . ?
C33 C34 H34 119.7 . . ?
C85 C80 C73 118.3(3) . . ?
C85 C80 C81 118.0(3) . . ?
C81 C80 C73 123.7(3) . . ?
C67 C68 H68 119.9 . . ?
C67 C68 C69 120.3(3) . . ?
C69 C68 H68 119.9 . . ?
C24 C25 H25 119.6 . . ?
C26 C25 C24 120.9(3) . . ?
C26 C25 H25 119.6 . . ?
C42 C43 H43 119.8 . . ?
C42 C43 C44 120.4(3) . . ?
C44 C43 H43 119.8 . . ?
C10 C9 H9 118.6 . . ?
C8 C9 C10 122.8(3) . . ?
C8 C9 H9 118.6 . . ?
C86 C87 H87A 109.5 . . ?
C86 C87 H87B 109.5 . . ?
C86 C87 C88 110.8(3) . . ?
H87A C87 H87B 108.1 . . ?
C88 C87 H87A 109.5 . . ?
C88 C87 H87B 109.5 . . ?
C48 C53 H53A 109.2 . . ?
C48 C53 H53B 109.2 . . ?
H53A C53 H53B 107.9 . . ?
C52 C53 C48 112.2(2) . . ?
C52 C53 H53A 109.2 . . ?
C52 C53 H53B 109.2 . . ?
C36 C41 H41 119.4 . . ?
C36 C41 C40 121.2(3) . . ?
C40 C41 H41 119.4 . . ?
C47 C46 H46 120.2 . . ?
C45 C46 C47 119.5(3) . . ?
C45 C46 H46 120.2 . . ?
C62 C63 H63 119.8 . . ?
C62 C63 C64 120.4(3) . . ?
C64 C63 H63 119.8 . . ?
C74 C79 H79 119.7 . . ?
C78 C79 C74 120.6(3) . . ?
C78 C79 H79 119.7 . . ?
C7 C8 H8 119.5 . . ?
C9 C8 C7 121.0(3) . . ?
C9 C8 H8 119.5 . . ?
C53 C52 H52A 109.3 . . ?
C53 C52 H52B 109.3 . . ?
H52A C52 H52B 108.0 . . ?
C51 C52 C53 111.6(3) . . ?
C51 C52 H52A 109.3 . . ?
C51 C52 H52B 109.3 . . ?
C49 C50 H50A 109.3 . . ?
C49 C50 H50B 109.3 . . ?
H50A C50 H50B 108.0 . . ?
C51 C50 C49 111.4(3) . . ?
C51 C50 H50A 109.3 . . ?
C51 C50 H50B 109.3 . . ?
C27 C26 H26 120.4 . . ?
C25 C26 C27 119.2(3) . . ?
C25 C26 H26 120.4 . . ?
C74 C75 H75 119.5 . . ?
C74 C75 C76 121.0(3) . . ?
C76 C75 H75 119.5 . . ?
C52 C51 H51A 109.7 . . ?
C52 C51 H51B 109.7 . . ?
C50 C51 C52 110.1(3) . . ?
C50 C51 H51A 109.7 . . ?
C50 C51 H51B 109.7 . . ?
H51A C51 H51B 108.2 . . ?
C65 C64 C63 119.1(3) . . ?
C65 C64 H64 120.4 . . ?
C63 C64 H64 120.4 . . ?
C72 C71 H71 120.0 . . ?
C72 C71 C70 120.1(3) . . ?
C70 C71 H71 120.0 . . ?
C34 C33 H33 119.9 . . ?
C32 C33 C34 120.2(3) . . ?
C32 C33 H33 119.9 . . ?
C67 C72 H72 119.3 . . ?
C71 C72 C67 121.3(3) . . ?
C71 C72 H72 119.3 . . ?
H90A C90 H90B 107.9 . . ?
C91 C90 H90A 109.3 . . ?
C91 C90 H90B 109.3 . . ?
C89 C90 H90A 109.3 . . ?
C89 C90 H90B 109.3 . . ?
C89 C90 C91 111.8(3) . . ?
C80 C85 H85 119.5 . . ?
C84 C85 C80 121.1(4) . . ?
C84 C85 H85 119.5 . . ?
C14 C5 H5 118.5 . . ?
C6 C5 C14 123.0(3) . . ?
C6 C5 H5 118.5 . . ?
C68 C69 H69 119.7 . . ?
C70 C69 C68 120.6(3) . . ?
C70 C69 H69 119.7 . . ?
C33 C32 H32 120.0 . . ?
C33 C32 C31 120.1(3) . . ?
C31 C32 H32 120.0 . . ?
C46 C45 H45 119.9 . . ?
C44 C45 C46 120.2(3) . . ?
C44 C45 H45 119.9 . . ?
C41 C40 H40 119.9 . . ?
C39 C40 C41 120.1(3) . . ?
C39 C40 H40 119.9 . . ?
C40 C39 H39 120.2 . . ?
C40 C39 C38 119.6(3) . . ?
C38 C39 H39 120.2 . . ?
C7 C6 H6 119.5 . . ?
C5 C6 C7 120.9(3) . . ?
C5 C6 H6 119.5 . . ?
C86 C91 C90 112.8(3) . . ?
C86 C91 H91A 109.0 . . ?
C86 C91 H91B 109.0 . . ?
C90 C91 H91A 109.0 . . ?
C90 C91 H91B 109.0 . . ?
H91A C91 H91B 107.8 . . ?
C71 C70 H70 120.3 . . ?
C69 C70 C71 119.5(3) . . ?
C69 C70 H70 120.3 . . ?
C79 C78 H78 119.9 . . ?
C77 C78 C79 120.2(3) . . ?
C77 C78 H78 119.9 . . ?
C85 C84 H84 119.8 . . ?
C83 C84 C85 120.4(4) . . ?
C83 C84 H84 119.8 . . ?
C87 C88 H88A 109.4 . . ?
C87 C88 H88B 109.4 . . ?
H88A C88 H88B 108.0 . . ?
C89 C88 C87 111.3(3) . . ?
C89 C88 H88A 109.4 . . ?
C89 C88 H88B 109.4 . . ?
C30 C31 H31 120.1 . . ?
C32 C31 C30 119.9(3) . . ?
C32 C31 H31 120.1 . . ?
C78 C77 H77 120.2 . . ?
C78 C77 C76 119.5(3) . . ?
C76 C77 H77 120.2 . . ?
C43 C44 H44 119.8 . . ?
C45 C44 C43 120.4(3) . . ?
C45 C44 H44 119.8 . . ?
C37 C38 H38 119.7 . . ?
C39 C38 C37 120.6(3) . . ?
C39 C38 H38 119.7 . . ?
C90 C89 H89A 109.0 . . ?
C90 C89 H89B 109.0 . . ?
C88 C89 C90 112.7(3) . . ?
C88 C89 H89A 109.0 . . ?
C88 C89 H89B 109.0 . . ?
H89A C89 H89B 107.8 . . ?
C80 C81 H81 119.9 . . ?
C82 C81 C80 120.3(4) . . ?
C82 C81 H81 119.9 . . ?
C75 C76 H76 120.0 . . ?
C77 C76 C75 120.1(4) . . ?
C77 C76 H76 120.0 . . ?
C84 C83 H83 120.0 . . ?
C84 C83 C82 120.0(4) . . ?
C82 C83 H83 120.0 . . ?
C81 C82 H82 119.9 . . ?
C83 C82 C81 120.2(4) . . ?
C83 C82 H82 119.9 . . ?

loop_
_geom_bond_atom_site_label_1
_geom_bond_atom_site_label_2
_geom_bond_distance
_geom_bond_site_symmetry_2
_geom_bond_publ_flag
Br2 Ni1 2.3330(6) . ?
Br1 Ni1 2.3309(6) . ?
Ni1 N2 2.037(2) . ?
Ni1 N1 2.042(2) . ?
N2 C2 1.281(3) . ?
N2 C3 1.440(3) . ?
N1 C1 1.282(3) . ?
N1 C4 1.450(3) . ?
C2 C13 1.469(3) . ?
C2 C1 1.514(3) . ?
C13 C12 1.412(4) . ?
C13 C14 1.380(4) . ?
C3 C16 1.410(3) . ?
C3 C20 1.409(3) . ?
C11 C1 1.460(4) . ?
C11 C10 1.383(4) . ?
C11 C12 1.411(4) . ?
C19 H19 0.9500 . ?
C19 C18 1.395(3) . ?
C19 C20 1.398(3) . ?
C23 C28 1.390(4) . ?
C23 C22 1.526(4) . ?
C23 C24 1.396(4) . ?
C17 H17 0.9500 . ?
C17 C16 1.393(3) . ?
C17 C18 1.383(4) . ?
C57 H57 0.9500 . ?
C57 C56 1.393(4) . ?
C57 C58 1.394(4) . ?
C35 H35 1.0000 . ?
C35 C18 1.529(3) . ?
C35 C36 1.528(4) . ?
C35 C42 1.527(4) . ?
C16 C22 1.523(3) . ?
C66 H66 0.9500 . ?
C66 C61 1.397(4) . ?
C66 C65 1.386(4) . ?
C20 C48 1.524(3) . ?
C28 H28 0.9500 . ?
C28 C27 1.390(4) . ?
C10 H10 0.9500 . ?
C10 C9 1.401(5) . ?
C56 C55 1.391(4) . ?
C56 C73 1.527(4) . ?
C22 H22 1.0000 . ?
C22 C29 1.539(3) . ?
C12 C7 1.410(4) . ?
C4 C54 1.399(3) . ?
C4 C58 1.402(4) . ?
C36 C37 1.390(4) . ?
C36 C41 1.386(4) . ?
C55 H55 0.9500 . ?
C55 C54 1.398(4) . ?
C47 H47 0.9500 . ?
C47 C42 1.384(4) . ?
C47 C46 1.392(4) . ?
C29 C30 1.386(4) . ?
C29 C34 1.376(4) . ?
C61 C60 1.524(4) . ?
C61 C62 1.387(4) . ?
C48 H48 1.0000 . ?
C48 C49 1.534(4) . ?
C48 C53 1.531(4) . ?
C54 C60 1.533(3) . ?
C58 C86 1.521(3) . ?
C60 H60 1.0000 . ?
C60 C67 1.524(4) . ?
C24 H24 0.9500 . ?
C24 C25 1.388(4) . ?
C42 C43 1.390(4) . ?
C73 H73 1.0000 . ?
C73 C74 1.528(4) . ?
C73 C80 1.518(5) . ?
C49 H49A 0.9900 . ?
C49 H49B 0.9900 . ?
C49 C50 1.535(4) . ?
C67 C68 1.389(4) . ?
C67 C72 1.390(4) . ?
C74 C79 1.390(4) . ?
C74 C75 1.379(5) . ?
C86 H86 1.0000 . ?
C86 C87 1.534(4) . ?
C86 C91 1.527(4) . ?
C37 H37 0.9500 . ?
C37 C38 1.400(5) . ?
C30 H30 0.9500 . ?
C30 C31 1.397(4) . ?
C27 H27 0.9500 . ?
C27 C26 1.389(5) . ?
C62 H62 0.9500 . ?
C62 C63 1.390(5) . ?
C65 H65 0.9500 . ?
C65 C64 1.376(5) . ?
C7 C8 1.416(5) . ?
C7 C6 1.418(5) . ?
C14 H14 0.9500 . ?
C14 C5 1.420(4) . ?
C34 H34 0.9500 . ?
C34 C33 1.409(4) . ?
C80 C85 1.396(4) . ?
C80 C81 1.398(5) . ?
C68 H68 0.9500 . ?
C68 C69 1.398(4) . ?
C25 H25 0.9500 . ?
C25 C26 1.383(5) . ?
C43 H43 0.9500 . ?
C43 C44 1.390(5) . ?
C9 H9 0.9500 . ?
C9 C8 1.374(6) . ?
C87 H87A 0.9900 . ?
C87 H87B 0.9900 . ?
C87 C88 1.538(4) . ?
C53 H53A 0.9900 . ?
C53 H53B 0.9900 . ?
C53 C52 1.528(4) . ?
C41 H41 0.9500 . ?
C41 C40 1.394(5) . ?
C46 H46 0.9500 . ?
C46 C45 1.384(5) . ?
C63 H63 0.9500 . ?
C63 C64 1.390(5) . ?
C79 H79 0.9500 . ?
C79 C78 1.389(5) . ?
C8 H8 0.9500 . ?
C52 H52A 0.9900 . ?
C52 H52B 0.9900 . ?
C52 C51 1.517(5) . ?
C50 H50A 0.9900 . ?
C50 H50B 0.9900 . ?
C50 C51 1.512(5) . ?
C26 H26 0.9500 . ?
C75 H75 0.9500 . ?
C75 C76 1.386(5) . ?
C51 H51A 0.9900 . ?
C51 H51B 0.9900 . ?
C64 H64 0.9500 . ?
C71 H71 0.9500 . ?
C71 C72 1.378(5) . ?
C71 C70 1.386(5) . ?
C33 H33 0.9500 . ?
C33 C32 1.361(6) . ?
C72 H72 0.9500 . ?
C90 H90A 0.9900 . ?
C90 H90B 0.9900 . ?
C90 C91 1.532(4) . ?
C90 C89 1.506(6) . ?
C85 H85 0.9500 . ?
C85 C84 1.376(5) . ?
C5 H5 0.9500 . ?
C5 C6 1.363(6) . ?
C69 H69 0.9500 . ?
C69 C70 1.368(5) . ?
C32 H32 0.9500 . ?
C32 C31 1.373(6) . ?
C45 H45 0.9500 . ?
C45 C44 1.366(6) . ?
C40 H40 0.9500 . ?
C40 C39 1.370(6) . ?
C39 H39 0.9500 . ?
C39 C38 1.379(6) . ?
C6 H6 0.9500 . ?
C91 H91A 0.9900 . ?
C91 H91B 0.9900 . ?
C70 H70 0.9500 . ?
C78 H78 0.9500 . ?
C78 C77 1.379(6) . ?
C84 H84 0.9500 . ?
C84 C83 1.361(7) . ?
C88 H88A 0.9900 . ?
C88 H88B 0.9900 . ?
C88 C89 1.494(6) . ?
C31 H31 0.9500 . ?
C77 H77 0.9500 . ?
C77 C76 1.381(6) . ?
C44 H44 0.9500 . ?
C38 H38 0.9500 . ?
C89 H89A 0.9900 . ?
C89 H89B 0.9900 . ?
C81 H81 0.9500 . ?
C81 C82 1.385(6) . ?
C76 H76 0.9500 . ?
C83 H83 0.9500 . ?
C83 C82 1.384(7) . ?
C82 H82 0.9500 . ?

loop_
_geom_torsion_atom_site_label_1
_geom_torsion_atom_site_label_2
_geom_torsion_atom_site_label_3
_geom_torsion_atom_site_label_4
_geom_torsion
_geom_torsion_site_symmetry_1
_geom_torsion_site_symmetry_2
_geom_torsion_site_symmetry_3
_geom_torsion_site_symmetry_4
_geom_torsion_publ_flag
Ni1 N2 C2 C13 -175.4(2) . . . . ?
Ni1 N2 C2 C1 7.2(3) . . . . ?
Ni1 N2 C3 C16 -85.7(3) . . . . ?
Ni1 N2 C3 C20 93.1(3) . . . . ?
Ni1 N1 C1 C2 -0.1(3) . . . . ?
Ni1 N1 C1 C11 -179.4(2) . . . . ?
Ni1 N1 C4 C54 -84.9(3) . . . . ?
Ni1 N1 C4 C58 94.7(3) . . . . ?
N2 C2 C13 C12 -175.0(3) . . . . ?
N2 C2 C13 C14 5.1(5) . . . . ?
N2 C2 C1 N1 -5.1(3) . . . . ?
N2 C2 C1 C11 174.4(2) . . . . ?
N2 C3 C16 C17 179.7(2) . . . . ?
N2 C3 C16 C22 -4.2(3) . . . . ?
N2 C3 C20 C19 176.9(2) . . . . ?
N2 C3 C20 C48 -3.1(4) . . . . ?
N1 C4 C54 C55 -177.6(2) . . . . ?
N1 C4 C54 C60 1.2(4) . . . . ?
N1 C4 C58 C57 177.8(3) . . . . ?
N1 C4 C58 C86 -2.4(4) . . . . ?
C2 N2 C3 C16 93.7(3) . . . . ?
C2 N2 C3 C20 -87.5(3) . . . . ?
C2 C13 C12 C11 -0.6(3) . . . . ?
C2 C13 C12 C7 178.4(2) . . . . ?
C2 C13 C14 C5 178.7(3) . . . . ?
C13 C2 C1 N1 176.9(2) . . . . ?
C13 C2 C1 C11 -3.7(3) . . . . ?
C13 C12 C7 C8 -175.9(3) . . . . ?
C13 C12 C7 C6 3.1(4) . . . . ?
C13 C14 C5 C6 2.6(5) . . . . ?
C3 N2 C2 C13 5.1(4) . . . . ?
C3 N2 C2 C1 -172.3(2) . . . . ?
C3 C16 C22 C23 -78.6(3) . . . . ?
C3 C16 C22 C29 153.6(2) . . . . ?
C3 C20 C48 C49 110.2(3) . . . . ?
C3 C20 C48 C53 -126.3(3) . . . . ?
C11 C10 C9 C8 1.3(5) . . . . ?
C11 C12 C7 C8 3.1(4) . . . . ?
C11 C12 C7 C6 -178.0(3) . . . . ?
C19 C20 C48 C49 -69.9(3) . . . . ?
C19 C20 C48 C53 53.6(3) . . . . ?
C23 C28 C27 C26 -1.6(4) . . . . ?
C23 C22 C29 C30 -37.7(4) . . . . ?
C23 C22 C29 C34 143.7(3) . . . . ?
C23 C24 C25 C26 -1.5(5) . . . . ?
C17 C16 C22 C23 97.5(3) . . . . ?
C17 C16 C22 C29 -30.3(3) . . . . ?
C57 C56 C55 C54 -1.6(5) . . . . ?
C57 C56 C73 C74 -37.6(4) . . . . ?
C57 C56 C73 C80 88.8(3) . . . . ?
C57 C58 C86 C87 64.7(4) . . . . ?
C57 C58 C86 C91 -58.4(4) . . . . ?
C35 C36 C37 C38 177.0(3) . . . . ?
C35 C36 C41 C40 -177.4(3) . . . . ?
C35 C42 C43 C44 -178.9(3) . . . . ?
C16 C3 C20 C19 -4.3(4) . . . . ?
C16 C3 C20 C48 175.6(2) . . . . ?
C16 C17 C18 C19 -2.4(4) . . . . ?
C16 C17 C18 C35 175.8(2) . . . . ?
C16 C22 C29 C30 88.0(3) . . . . ?
C16 C22 C29 C34 -90.5(3) . . . . ?
C18 C19 C20 C3 4.6(4) . . . . ?
C18 C19 C20 C48 -175.4(2) . . . . ?
C18 C17 C16 C3 2.6(4) . . . . ?
C18 C17 C16 C22 -173.6(2) . . . . ?
C18 C35 C36 C37 -90.0(3) . . . . ?
C18 C35 C36 C41 87.1(3) . . . . ?
C18 C35 C42 C47 45.9(3) . . . . ?
C18 C35 C42 C43 -134.4(3) . . . . ?
C66 C61 C60 C54 126.8(3) . . . . ?
C66 C61 C60 C67 -106.5(3) . . . . ?
C66 C61 C62 C63 -0.4(4) . . . . ?
C66 C65 C64 C63 0.1(5) . . . . ?
C1 N1 C4 C54 92.7(3) . . . . ?
C1 N1 C4 C58 -87.7(3) . . . . ?
C1 C2 C13 C12 2.6(3) . . . . ?
C1 C2 C13 C14 -177.4(3) . . . . ?
C1 C11 C10 C9 178.0(3) . . . . ?
C1 C11 C12 C13 -1.7(3) . . . . ?
C1 C11 C12 C7 179.2(2) . . . . ?
C20 C3 C16 C17 0.9(4) . . . . ?
C20 C3 C16 C22 177.0(2) . . . . ?
C20 C19 C18 C17 -1.3(4) . . . . ?
C20 C19 C18 C35 -179.6(2) . . . . ?
C20 C48 C49 C50 177.7(2) . . . . ?
C20 C48 C53 C52 -178.4(2) . . . . ?
C28 C23 C22 C16 128.2(2) . . . . ?
C28 C23 C22 C29 -104.6(3) . . . . ?
C28 C23 C24 C25 1.1(4) . . . . ?
C28 C27 C26 C25 1.2(5) . . . . ?
C10 C11 C1 N1 4.3(5) . . . . ?
C10 C11 C1 C2 -175.0(3) . . . . ?
C10 C11 C12 C13 176.8(2) . . . . ?
C10 C11 C12 C7 -2.2(4) . . . . ?
C10 C9 C8 C7 -0.3(5) . . . . ?
C56 C57 C58 C4 0.2(5) . . . . ?
C56 C57 C58 C86 -179.5(3) . . . . ?
C56 C55 C54 C4 -0.6(4) . . . . ?
C56 C55 C54 C60 -179.4(3) . . . . ?
C56 C73 C74 C79 96.8(3) . . . . ?
C56 C73 C74 C75 -81.3(3) . . . . ?
C56 C73 C80 C85 164.9(3) . . . . ?
C56 C73 C80 C81 -18.0(4) . . . . ?
C22 C23 C28 C27 -178.2(2) . . . . ?
C22 C23 C24 C25 179.7(3) . . . . ?
C22 C29 C30 C31 -177.5(3) . . . . ?
C22 C29 C34 C33 178.5(3) . . . . ?
C12 C13 C14 C5 -1.3(4) . . . . ?
C12 C11 C1 N1 -177.4(3) . . . . ?
C12 C11 C1 C2 3.3(3) . . . . ?
C12 C11 C10 C9 -0.1(4) . . . . ?
C12 C7 C8 C9 -1.8(5) . . . . ?
C12 C7 C6 C5 -1.7(5) . . . . ?
C4 N1 C1 C2 -178.2(2) . . . . ?
C4 N1 C1 C11 2.5(4) . . . . ?
C4 C54 C60 C61 -84.3(3) . . . . ?
C4 C54 C60 C67 145.3(3) . . . . ?
C4 C58 C86 C87 -115.1(3) . . . . ?
C4 C58 C86 C91 121.9(3) . . . . ?
C36 C35 C18 C19 -166.7(2) . . . . ?
C36 C35 C18 C17 15.0(4) . . . . ?
C36 C35 C42 C47 -80.9(3) . . . . ?
C36 C35 C42 C43 98.8(3) . . . . ?
C36 C37 C38 C39 0.8(5) . . . . ?
C36 C41 C40 C39 -0.2(6) . . . . ?
C55 C56 C73 C74 143.5(3) . . . . ?
C55 C56 C73 C80 -90.2(3) . . . . ?
C55 C54 C60 C61 94.5(3) . . . . ?
C55 C54 C60 C67 -35.8(3) . . . . ?
C47 C42 C43 C44 0.8(4) . . . . ?
C47 C46 C45 C44 0.0(5) . . . . ?
C29 C30 C31 C32 -1.2(6) . . . . ?
C29 C34 C33 C32 -0.7(5) . . . . ?
C61 C66 C65 C64 -1.4(5) . . . . ?
C61 C60 C67 C68 -14.5(4) . . . . ?
C61 C60 C67 C72 168.2(3) . . . . ?
C61 C62 C63 C64 -0.9(5) . . . . ?
C48 C49 C50 C51 -56.9(4) . . . . ?
C48 C53 C52 C51 55.6(4) . . . . ?
C54 C4 C58 C57 -2.6(4) . . . . ?
C54 C4 C58 C86 177.2(3) . . . . ?
C54 C60 C67 C68 112.8(3) . . . . ?
C54 C60 C67 C72 -64.5(3) . . . . ?
C58 C57 C56 C55 1.8(5) . . . . ?
C58 C57 C56 C73 -177.1(3) . . . . ?
C58 C4 C54 C55 2.7(4) . . . . ?
C58 C4 C54 C60 -178.4(3) . . . . ?
C58 C86 C87 C88 -180.0(3) . . . . ?
C58 C86 C91 C90 177.3(3) . . . . ?
C60 C61 C62 C63 176.5(3) . . . . ?
C60 C67 C68 C69 -174.4(3) . . . . ?
C60 C67 C72 C71 174.8(3) . . . . ?
C24 C23 C28 C27 0.5(4) . . . . ?
C24 C23 C22 C16 -50.4(3) . . . . ?
C24 C23 C22 C29 76.8(3) . . . . ?
C24 C25 C26 C27 0.3(5) . . . . ?
C42 C35 C18 C19 65.6(3) . . . . ?
C42 C35 C18 C17 -112.6(3) . . . . ?
C42 C35 C36 C37 35.7(4) . . . . ?
C42 C35 C36 C41 -147.1(3) . . . . ?
C42 C47 C46 C45 1.2(5) . . . . ?
C42 C43 C44 C45 0.4(5) . . . . ?
C73 C56 C55 C54 177.3(3) . . . . ?
C73 C74 C79 C78 -177.2(3) . . . . ?
C73 C74 C75 C76 178.5(3) . . . . ?
C73 C80 C85 C84 176.9(3) . . . . ?
C73 C80 C81 C82 -176.4(4) . . . . ?
C49 C48 C53 C52 -53.5(3) . . . . ?
C49 C50 C51 C52 57.3(4) . . . . ?
C67 C68 C69 C70 -0.7(5) . . . . ?
C74 C73 C80 C85 -68.7(3) . . . . ?
C74 C73 C80 C81 108.4(3) . . . . ?
C74 C79 C78 C77 -1.0(5) . . . . ?
C74 C75 C76 C77 -1.5(6) . . . . ?
C86 C87 C88 C89 57.1(4) . . . . ?
C37 C36 C41 C40 -0.1(5) . . . . ?
C30 C29 C34 C33 -0.1(5) . . . . ?
C62 C61 C60 C54 -50.1(3) . . . . ?
C62 C61 C60 C67 76.7(3) . . . . ?
C62 C63 C64 C65 1.1(5) . . . . ?
C65 C66 C61 C60 -175.4(3) . . . . ?
C65 C66 C61 C62 1.6(4) . . . . ?
C14 C13 C12 C11 179.4(2) . . . . ?
C14 C13 C12 C7 -1.6(4) . . . . ?
C14 C5 C6 C7 -1.1(5) . . . . ?
C34 C29 C30 C31 1.1(5) . . . . ?
C34 C33 C32 C31 0.7(6) . . . . ?
C80 C73 C74 C79 -30.8(4) . . . . ?
C80 C73 C74 C75 151.0(3) . . . . ?
C80 C85 C84 C83 0.2(6) . . . . ?
C80 C81 C82 C83 -0.9(7) . . . . ?
C68 C67 C72 C71 -2.6(5) . . . . ?
C68 C69 C70 C71 -1.7(6) . . . . ?
C87 C86 C91 C90 53.8(3) . . . . ?
C87 C88 C89 C90 -55.4(4) . . . . ?
C53 C48 C49 C50 53.9(3) . . . . ?
C53 C52 C51 C50 -56.6(4) . . . . ?
C41 C36 C37 C38 -0.2(4) . . . . ?
C41 C40 C39 C38 0.8(6) . . . . ?
C46 C47 C42 C35 178.1(3) . . . . ?
C46 C47 C42 C43 -1.6(4) . . . . ?
C46 C45 C44 C43 -0.8(5) . . . . ?
C79 C74 C75 C76 0.3(5) . . . . ?
C79 C78 C77 C76 -0.2(5) . . . . ?
C8 C7 C6 C5 177.1(3) . . . . ?
C75 C74 C79 C78 0.9(4) . . . . ?
C33 C32 C31 C30 0.3(6) . . . . ?
C72 C67 C68 C69 2.8(4) . . . . ?
C72 C71 C70 C69 1.9(6) . . . . ?
C85 C80 C81 C82 0.7(6) . . . . ?
C85 C84 C83 C82 -0.4(7) . . . . ?
C40 C39 C38 C37 -1.1(6) . . . . ?
C6 C7 C8 C9 179.4(3) . . . . ?
C91 C86 C87 C88 -55.8(3) . . . . ?
C91 C90 C89 C88 52.5(4) . . . . ?
C70 C71 C72 C67 0.3(6) . . . . ?
C78 C77 C76 C75 1.4(6) . . . . ?
C84 C83 C82 C81 0.8(8) . . . . ?
C89 C90 C91 C86 -52.0(4) . . . . ?
C81 C80 C85 C84 -0.4(5) . . . . ?

loop_
_smtbx_masks_void_nr
_smtbx_masks_void_average_x
_smtbx_masks_void_average_y
_smtbx_masks_void_average_z
_smtbx_masks_void_volume
_smtbx_masks_void_count_electrons
_smtbx_masks_void_content
1 0.273 0.666 0.405 184.3 37.6 '1.25 dichloromethane'
2 0.273 0.834 0.905 184.3 39.7 '1.25 dichloromethane'
3 0.727 0.166 0.095 184.3 36.8 '1.25 dichloromethane'
4 0.727 0.334 0.595 184.3 38.8 '1.25 dichloromethane'
